data_4101735
loop_
_publ_author_name
'Murata, Hidenori'
'Miyazaki, Yuji'
'Inaba, Akira'
'Paduan-Filho, Armando'
'Bindilatti, Valdir'
'Jr, Nei Fernandes Oliveira'
'Delen, Zeynep'
'Lahti, Paul M.'

_publ_contact_author_address
;
Department of Chemistry, University of Massachusetts, Amherst, MA 01003 USA
;
_publ_contact_author_email 'lahti@chem.umass.edu '
_publ_contact_author_fax '1-413-545-4490 '
_publ_contact_author_name
;
Hidenori Murata, Zeynep Delen, Paul M. Lahti
;
_publ_contact_author_phone 1-413-545-4890
_publ_section_title
;
 2-(4,5,6,7-Tetrafluorobenzimidazol-2-yl)-4,4,5,5-tetramethyl-4,5-dihydro-1-
 H-imidazole-3-oxide-1-oxyl, a hydrogen-bonded organic quasi-1D
 ferromagnet.
;
_journal_issue 1
_journal_name_full 'Journal of the American Chemical Society'
_journal_page_first 186
_journal_page_last 194
_journal_paper_doi 10.1021/ja074211g
_journal_volume 130
_journal_year 2008
_chemical_formula_sum 'C14 H13 F4 N4 O2'
_chemical_formula_weight 345.28
_chemical_melting_point 171.0(10)
_chemical_name_systematic
; 
2-(4,5,6,7-Tetrafluorobenzimidazol-2-yl)-4,4,5,5-tetramethyl-
4,5-dihydro-1H-imidazole-3-oxide-1-oxyl
;
_space_group_IT_number 14
_symmetry_cell_setting monoclinic
_symmetry_space_group_name_Hall '-P 2ybc'
_symmetry_space_group_name_H-M 'P 1 21/c 1'
_atom_sites_solution_hydrogens geom
_atom_sites_solution_primary direct
_atom_sites_solution_secondary difmap
_audit_creation_method SHELXL-97
_cell_angle_alpha 90.00
_cell_angle_beta 110.397(2)
_cell_angle_gamma 90.00
_cell_formula_units_Z 4
_cell_length_a 8.6540(4)
_cell_length_b 20.9710(9)
_cell_length_c 8.8500(4)
_cell_measurement_temperature 293(2)
_cell_volume 1505.42(12)
_computing_structure_refinement 'SHELXL-97 (Sheldrick, 1997)'
_computing_structure_solution 'SHELXS-97 (Sheldrick, 1990)'
_diffrn_ambient_temperature 293(2)
_diffrn_measured_fraction_theta_full 0.998
_diffrn_measured_fraction_theta_max 0.998
_diffrn_radiation_monochromator graphite
_diffrn_radiation_source 'fine-focus sealed tube'
_diffrn_radiation_type MoK\a
_diffrn_radiation_wavelength 0.71073
_diffrn_reflns_av_R_equivalents 0.0313
_diffrn_reflns_av_sigmaI/netI 0.0432
_diffrn_reflns_limit_h_max 10
_diffrn_reflns_limit_h_min -10
_diffrn_reflns_limit_k_max 24
_diffrn_reflns_limit_k_min -24
_diffrn_reflns_limit_l_max 10
_diffrn_reflns_limit_l_min -10
_diffrn_reflns_number 5128
_diffrn_reflns_theta_full 25.04
_diffrn_reflns_theta_max 25.04
_diffrn_reflns_theta_min 1.94
_exptl_absorpt_coefficient_mu 0.138
_exptl_crystal_colour blue-black
_exptl_crystal_density_diffrn 1.523
_exptl_crystal_density_method 'not measured'
_exptl_crystal_description prism
_exptl_crystal_F_000 708
_exptl_crystal_size_max 0.09
_exptl_crystal_size_mid 0.03
_exptl_crystal_size_min 0.01
_refine_diff_density_max 0.274
_refine_diff_density_min -0.244
_refine_diff_density_rms 0.073
_refine_ls_extinction_method none
_refine_ls_goodness_of_fit_ref 1.158
_refine_ls_hydrogen_treatment noref
_refine_ls_matrix_type full
_refine_ls_number_parameters 219
_refine_ls_number_reflns 2653
_refine_ls_number_restraints 0
_refine_ls_restrained_S_all 1.158
_refine_ls_R_factor_all 0.0863
_refine_ls_R_factor_gt 0.0517
_refine_ls_shift/su_max 0.003
_refine_ls_shift/su_mean 0.000
_refine_ls_structure_factor_coef Fsqd
_refine_ls_weighting_details 'calc w=1/[\s^2^(Fo^2^)+(0.0889P)^2^+0.7619P] where P=(Fo^2^+2Fc^2^)/3'
_refine_ls_weighting_scheme calc
_refine_ls_wR_factor_gt 0.1613
_refine_ls_wR_factor_ref 0.1932
_reflns_number_gt 1783
_reflns_number_total 2653
_reflns_threshold_expression >2sigma(I)
_cod_data_source_file ja074211gsi20070621_082417.cif
_cod_data_source_block shelxl
_cod_depositor_comments
;
The following automatic conversions were performed:

'_chemical_melting_point' value '170-172' was changed to '171.0(10)'
- the average value was taken and precision was
estimated.

'_symmetry_cell_setting' value 'Monoclinic' changed to
'monoclinic' according to the built-in table from CIF Core dictionary
named 'cif_core.dic' version 2.4.1 from 2010-06-29.

Automatic conversion script
Id: cif_fix_values 1673 2011-04-08 12:14:43Z adriana 
;
_cod_original_sg_symbol_H-M P2(1)/c
_cod_database_code 4101735

loop_
_symmetry_equiv_pos_as_xyz
'x, y, z'
'-x, y+1/2, -z+1/2'
'-x, -y, -z'
'x, -y-1/2, z-1/2'

loop_
_atom_site_label
_atom_site_type_symbol
_atom_site_fract_x
_atom_site_fract_y
_atom_site_fract_z
_atom_site_U_iso_or_equiv
_atom_site_adp_type
_atom_site_occupancy
_atom_site_symmetry_multiplicity
_atom_site_calc_flag
_atom_site_refinement_flags
_atom_site_disorder_assembly
_atom_site_disorder_group
F1 F 0.5760(3) 0.45040(10) 1.2044(3) 0.0729(7) Uani 1 1 d . . .
F2 F 0.7587(3) 0.50659(10) 1.0469(3) 0.0779(7) Uani 1 1 d . . .
F3 F 0.8152(3) 0.44772(11) 0.8027(3) 0.0905(9) Uani 1 1 d . . .
F4 F 0.6907(3) 0.32933(11) 0.7041(3) 0.0786(8) Uani 1 1 d . . .
O1 O 0.1448(3) 0.27354(12) 1.1105(3) 0.0639(8) Uani 1 1 d . . .
O2 O 0.3990(3) 0.13611(11) 0.8639(3) 0.0606(7) Uani 1 1 d . . .
N1 N 0.4374(3) 0.32041(12) 1.0783(3) 0.0452(7) Uani 1 1 d . . .
H1 H 0.3985 0.3270 1.1542 0.054 Uiso 1 1 calc R . .
N2 N 0.4859(3) 0.27108(12) 0.8739(3) 0.0455(7) Uani 1 1 d . . .
N3 N 0.1784(4) 0.22326(13) 1.0466(3) 0.0484(7) Uani 1 1 d . . .
N4 N 0.2997(3) 0.15851(13) 0.9292(3) 0.0472(7) Uani 1 1 d . . .
C1 C 0.4109(4) 0.26839(14) 0.9808(4) 0.0417(8) Uani 1 1 d . . .
C2 C 0.0766(4) 0.16392(17) 1.0271(4) 0.0559(9) Uani 1 1 d . . .
C3 C 0.1662(5) 0.11715(16) 0.9483(4) 0.0541(9) Uani 1 1 d . . .
C4 C 0.0806(7) 0.1450(2) 1.1950(5) 0.0868(15) Uani 1 1 d . . .
H4A H 0.1918 0.1351 1.2618 0.130 Uiso 1 1 calc R . .
H4B H 0.0120 0.1082 1.1870 0.130 Uiso 1 1 calc R . .
H4C H 0.0406 0.1797 1.2419 0.130 Uiso 1 1 calc R . .
C5 C -0.0995(6) 0.1814(2) 0.9226(7) 0.0964(16) Uani 1 1 d . . .
H5A H -0.1441 0.2107 0.9802 0.145 Uiso 1 1 calc R . .
H5B H -0.1660 0.1436 0.8972 0.145 Uiso 1 1 calc R . .
H5C H -0.0991 0.2011 0.8248 0.145 Uiso 1 1 calc R . .
C6 C 0.2520(6) 0.0613(2) 1.0533(6) 0.0843(14) Uani 1 1 d . . .
H6A H 0.3146 0.0764 1.1594 0.127 Uiso 1 1 calc R . .
H6B H 0.3246 0.0411 1.0070 0.127 Uiso 1 1 calc R . .
H6C H 0.1710 0.0312 1.0597 0.127 Uiso 1 1 calc R . .
C7 C 0.0639(6) 0.0929(2) 0.7814(5) 0.0831(13) Uani 1 1 d . . .
H7A H 0.0097 0.1282 0.7149 0.125 Uiso 1 1 calc R . .
H7B H -0.0173 0.0633 0.7901 0.125 Uiso 1 1 calc R . .
H7C H 0.1345 0.0720 0.7340 0.125 Uiso 1 1 calc R . .
C8 C 0.3008(4) 0.21728(14) 0.9875(4) 0.0415(8) Uani 1 1 d . . .
C9 C 0.5377(4) 0.35997(14) 1.0321(4) 0.0431(8) Uani 1 1 d . . .
C10 C 0.5665(4) 0.32885(15) 0.9049(4) 0.0438(8) Uani 1 1 d . . .
C11 C 0.6022(4) 0.42031(16) 1.0816(4) 0.0500(9) Uani 1 1 d . . .
C12 C 0.6625(4) 0.35822(17) 0.8269(4) 0.0528(9) Uani 1 1 d . . .
C13 C 0.6936(4) 0.44815(16) 1.0028(5) 0.0545(9) Uani 1 1 d . . .
C14 C 0.7242(5) 0.41762(17) 0.8762(5) 0.0588(10) Uani 1 1 d . . .

loop_
_atom_site_aniso_label
_atom_site_aniso_U_11
_atom_site_aniso_U_22
_atom_site_aniso_U_33
_atom_site_aniso_U_23
_atom_site_aniso_U_13
_atom_site_aniso_U_12
F1 0.0960(18) 0.0558(13) 0.0747(15) -0.0218(11) 0.0393(13) -0.0171(11)
F2 0.0771(16) 0.0497(13) 0.1077(18) -0.0023(12) 0.0331(14) -0.0193(11)
F3 0.0970(19) 0.0737(15) 0.129(2) 0.0086(15) 0.0752(18) -0.0217(13)
F4 0.0942(17) 0.0846(16) 0.0816(16) -0.0093(13) 0.0616(14) -0.0164(13)
O1 0.0705(18) 0.0578(15) 0.0765(17) -0.0151(13) 0.0420(15) -0.0057(13)
O2 0.0839(18) 0.0492(14) 0.0611(15) -0.0018(11) 0.0411(14) 0.0019(12)
N1 0.0566(17) 0.0442(15) 0.0416(14) -0.0025(12) 0.0257(13) -0.0073(13)
N2 0.0517(17) 0.0468(15) 0.0427(15) -0.0017(12) 0.0222(13) -0.0051(13)
N3 0.0559(18) 0.0466(16) 0.0490(15) -0.0038(13) 0.0263(14) -0.0075(13)
N4 0.0601(18) 0.0431(15) 0.0422(14) -0.0029(13) 0.0225(14) -0.0047(13)
C1 0.0469(18) 0.0414(17) 0.0382(16) 0.0012(14) 0.0166(15) -0.0033(15)
C2 0.054(2) 0.059(2) 0.057(2) -0.0017(18) 0.0230(18) -0.0158(18)
C3 0.063(2) 0.0454(19) 0.053(2) 0.0032(16) 0.0183(18) -0.0125(17)
C4 0.121(4) 0.079(3) 0.083(3) -0.004(2) 0.063(3) -0.034(3)
C5 0.059(3) 0.097(4) 0.117(4) -0.024(3) 0.010(3) -0.005(2)
C6 0.089(3) 0.064(3) 0.110(4) 0.033(3) 0.046(3) 0.003(2)
C7 0.086(3) 0.076(3) 0.079(3) -0.027(2) 0.018(2) -0.023(2)
C8 0.0500(19) 0.0415(18) 0.0346(15) -0.0001(13) 0.0168(15) -0.0044(14)
C9 0.0454(19) 0.0423(18) 0.0402(17) 0.0024(14) 0.0132(15) -0.0017(15)
C10 0.0463(19) 0.0435(18) 0.0424(17) 0.0027(14) 0.0166(15) -0.0029(15)
C11 0.052(2) 0.0444(19) 0.0526(19) -0.0042(16) 0.0174(17) -0.0020(16)
C12 0.053(2) 0.060(2) 0.053(2) 0.0017(17) 0.0281(18) -0.0002(17)
C13 0.049(2) 0.0379(18) 0.072(2) 0.0034(17) 0.0159(19) -0.0070(16)
C14 0.052(2) 0.054(2) 0.077(2) 0.0124(19) 0.032(2) -0.0061(17)

loop_
_atom_type_symbol
_atom_type_description
_atom_type_scat_dispersion_real
_atom_type_scat_dispersion_imag
_atom_type_scat_source
C C 0.0033 0.0016 'International Tables Vol C Tables 4.2.6.8 and 6.1.1.4'
H H 0.0000 0.0000 'International Tables Vol C Tables 4.2.6.8 and 6.1.1.4'
F F 0.0171 0.0103 'International Tables Vol C Tables 4.2.6.8 and 6.1.1.4'
N N 0.0061 0.0033 'International Tables Vol C Tables 4.2.6.8 and 6.1.1.4'
O O 0.0106 0.0060 'International Tables Vol C Tables 4.2.6.8 and 6.1.1.4'

loop_
_geom_angle_atom_site_label_1
_geom_angle_atom_site_label_2
_geom_angle_atom_site_label_3
_geom_angle
_geom_angle_site_symmetry_1
_geom_angle_site_symmetry_3
_geom_angle_publ_flag
C1 N1 C9 106.4(2) . . ?
C1 N2 C10 103.7(2) . . ?
O1 N3 C8 125.6(3) . . ?
O1 N3 C2 121.4(3) . . ?
C8 N3 C2 112.9(3) . . ?
O2 N4 C8 126.7(3) . . ?
O2 N4 C3 120.2(3) . . ?
C8 N4 C3 113.1(3) . . ?
N2 C1 N1 113.8(3) . . ?
N2 C1 C8 123.7(3) . . ?
N1 C1 C8 122.3(3) . . ?
N3 C2 C5 107.0(3) . . ?
N3 C2 C4 106.9(3) . . ?
C5 C2 C4 109.4(4) . . ?
N3 C2 C3 102.1(3) . . ?
C5 C2 C3 115.4(3) . . ?
C4 C2 C3 115.2(3) . . ?
N4 C3 C6 106.5(3) . . ?
N4 C3 C7 107.1(3) . . ?
C6 C3 C7 109.4(4) . . ?
N4 C3 C2 102.1(3) . . ?
C6 C3 C2 115.2(3) . . ?
C7 C3 C2 115.6(3) . . ?
N4 C8 N3 109.7(3) . . ?
N4 C8 C1 125.7(3) . . ?
N3 C8 C1 124.5(3) . . ?
N1 C9 C11 133.4(3) . . ?
N1 C9 C10 105.6(3) . . ?
C11 C9 C10 120.9(3) . . ?
N2 C10 C12 129.6(3) . . ?
N2 C10 C9 110.5(3) . . ?
C12 C10 C9 119.8(3) . . ?
F1 C11 C13 120.5(3) . . ?
F1 C11 C9 121.3(3) . . ?
C13 C11 C9 118.2(3) . . ?
F4 C12 C14 120.7(3) . . ?
F4 C12 C10 120.7(3) . . ?
C14 C12 C10 118.6(3) . . ?
F2 C13 C11 120.2(3) . . ?
F2 C13 C14 118.2(3) . . ?
C11 C13 C14 121.6(3) . . ?
F3 C14 C12 120.3(3) . . ?
F3 C14 C13 118.8(3) . . ?
C12 C14 C13 120.9(3) . . ?

loop_
_geom_bond_atom_site_label_1
_geom_bond_atom_site_label_2
_geom_bond_distance
_geom_bond_site_symmetry_2
_geom_bond_publ_flag
F1 C11 1.342(4) . ?
F2 C13 1.349(4) . ?
F3 C14 1.341(4) . ?
F4 C12 1.338(4) . ?
O1 N3 1.277(3) . ?
O2 N4 1.280(3) . ?
N1 C1 1.360(4) . ?
N1 C9 1.363(4) . ?
N2 C1 1.322(4) . ?
N2 C10 1.377(4) . ?
N3 C8 1.341(4) . ?
N3 C2 1.499(4) . ?
N4 C8 1.335(4) . ?
N4 C3 1.501(4) . ?
C1 C8 1.449(4) . ?
C2 C5 1.526(6) . ?
C2 C4 1.527(5) . ?
C2 C3 1.558(5) . ?
C3 C6 1.517(5) . ?
C3 C7 1.521(5) . ?
C9 C11 1.391(4) . ?
C9 C10 1.398(4) . ?
C10 C12 1.395(4) . ?
C11 C13 1.355(5) . ?
C12 C14 1.366(5) . ?
C13 C14 1.394(5) . ?
